data_7058136
loop_
_publ_author_name
'Wen, He-Rui'
'Zhang, Jia-Li'
'Liang, Fu-Yong'
'Yang, Kai'
'Liu, Sui-Jun'
'Liao, Jin-Sheng'
'Liu, Cai-Ming'

_publ_section_title
;
 TbIII/3d--TbIII clusters derived from a 1,4,7-triazacyclononane-based
 hexadentate ligand with field-induced slow magnetic relaxation and
 oxygen-sensitive luminescence
;
_journal_issue 10
_journal_name_full 'New Journal of Chemistry'
_journal_page_first 4067
_journal_paper_doi 10.1039/C8NJ05777J
_journal_volume 43
_journal_year 2019
_chemical_formula_sum 'C66 H84 N6 O7 Tb2'
_chemical_formula_weight 1391.23
_space_group_IT_number 148
_space_group_name_Hall '-R 3'
_space_group_name_H-M_alt 'R -3 :H'
_symmetry_cell_setting trigonal
_symmetry_space_group_name_Hall '-R 3'
_symmetry_space_group_name_H-M 'R -3 :H'
_atom_sites_solution_hydrogens geom
_atom_sites_solution_primary direct
_atom_sites_solution_secondary difmap
_audit_block_doi 10.5517/ccdc.csd.cc201xss
_audit_creation_method SHELXL-97
_audit_update_record
;
2018-06-12 deposited with the CCDC.
2019-02-01 downloaded from the CCDC.
;
_cell_angle_alpha 90.00
_cell_angle_beta 90.00
_cell_angle_gamma 120.00
_cell_formula_units_Z 3
_cell_length_a 13.4450(18)
_cell_length_b 13.4450(18)
_cell_length_c 29.702(8)
_cell_measurement_reflns_used 7079
_cell_measurement_temperature 293(2)
_cell_measurement_theta_max 29.57
_cell_measurement_theta_min 3.25
_cell_volume 4649.8(15)
_computing_cell_refinement 'Bruker SMART'
_computing_data_collection 'Bruker SMART'
_computing_data_reduction 'Bruker SAINT'
_computing_molecular_graphics 'Bruker SHELXTL'
_computing_publication_material 'Bruker SHELXTL'
_computing_structure_refinement 'SHELXL-97 (Sheldrick, 1997)'
_computing_structure_solution 'SHELXS-97 (Sheldrick, 1990)'
_diffrn_ambient_temperature 293(2)
_diffrn_measured_fraction_theta_full 0.967
_diffrn_measured_fraction_theta_max 0.967
_diffrn_measurement_device_type 'CCD area detector'
_diffrn_measurement_method 'phi and omega scans'
_diffrn_radiation_monochromator graphite
_diffrn_radiation_source 'fine-focus sealed tube'
_diffrn_radiation_type MoK\a
_diffrn_radiation_wavelength 0.71073
_diffrn_reflns_av_R_equivalents 0.0586
_diffrn_reflns_av_sigmaI/netI 0.0477
_diffrn_reflns_limit_h_max 15
_diffrn_reflns_limit_h_min -15
_diffrn_reflns_limit_k_max 15
_diffrn_reflns_limit_k_min -15
_diffrn_reflns_limit_l_max 35
_diffrn_reflns_limit_l_min -29
_diffrn_reflns_number 7086
_diffrn_reflns_theta_full 24.94
_diffrn_reflns_theta_max 24.94
_diffrn_reflns_theta_min 3.03
_exptl_absorpt_coefficient_mu 2.320
_exptl_crystal_colour colorless
_exptl_crystal_density_diffrn 1.491
_exptl_crystal_density_method 'not measured'
_exptl_crystal_description block
_exptl_crystal_F_000 2124
_exptl_crystal_size_max 0.3
_exptl_crystal_size_mid 0.28
_exptl_crystal_size_min 0.26
_refine_diff_density_max 3.540
_refine_diff_density_min -6.350
_refine_diff_density_rms 0.221
_refine_ls_extinction_method none
_refine_ls_goodness_of_fit_ref 1.060
_refine_ls_hydrogen_treatment mixed
_refine_ls_matrix_type full
_refine_ls_number_parameters 125
_refine_ls_number_reflns 1756
_refine_ls_number_restraints 19
_refine_ls_restrained_S_all 1.071
_refine_ls_R_factor_all 0.0950
_refine_ls_R_factor_gt 0.0756
_refine_ls_shift/su_max 0.008
_refine_ls_shift/su_mean 0.000
_refine_ls_structure_factor_coef Fsqd
_refine_ls_weighting_details 'calc w=1/[\s^2^(Fo^2^)+(0.1000P)^2^+280.1074P] where P=(Fo^2^+2Fc^2^)/3'
_refine_ls_weighting_scheme calc
_refine_ls_wR_factor_gt 0.1906
_refine_ls_wR_factor_ref 0.2153
_reflns_number_gt 1502
_reflns_number_total 1756
_reflns_threshold_expression >2sigma(I)
_cod_data_source_file c8nj05777j2.cif
_cod_data_source_block a
_cod_depositor_comments 'Adding full bibliography for 7058136--7058139.cif.'
_cod_original_sg_symbol_H-M R-3
_cod_database_code 7058136

loop_
_symmetry_equiv_pos_as_xyz
'x, y, z'
'-y, x-y, z'
'-x+y, -x, z'
'x+2/3, y+1/3, z+1/3'
'-y+2/3, x-y+1/3, z+1/3'
'-x+y+2/3, -x+1/3, z+1/3'
'x+1/3, y+2/3, z+2/3'
'-y+1/3, x-y+2/3, z+2/3'
'-x+y+1/3, -x+2/3, z+2/3'
'-x, -y, -z'
'y, -x+y, -z'
'x-y, x, -z'
'-x+2/3, -y+1/3, -z+1/3'
'y+2/3, -x+y+1/3, -z+1/3'
'x-y+2/3, x+1/3, -z+1/3'
'-x+1/3, -y+2/3, -z+2/3'
'y+1/3, -x+y+2/3, -z+2/3'
'x-y+1/3, x+2/3, -z+2/3'

loop_
_atom_site_label
_atom_site_type_symbol
_atom_site_fract_x
_atom_site_fract_y
_atom_site_fract_z
_atom_site_U_iso_or_equiv
_atom_site_adp_type
_atom_site_occupancy
_atom_site_symmetry_multiplicity
_atom_site_calc_flag
_atom_site_refinement_flags
Tb1 Tb 0.0000 0.0000 0.08087(3) 0.0364(4) Uani 1 3 d SU
O1 O 0.1764(7) 0.1241(7) 0.0645(3) 0.0439(19) Uani 1 1 d U
N4 N 0.0610(8) 0.1438(7) 0.1434(3) 0.033(2) Uani 1 1 d .
C1 C -0.0482(10) 0.1256(10) 0.1636(4) 0.035(2) Uani 1 1 d .
H1A H -0.0870 0.1478 0.1416 0.042 Uiso 1 1 calc R
H1B H -0.0297 0.1763 0.1893 0.042 Uiso 1 1 calc R
C3 C 0.1185(10) 0.2571(9) 0.1227(4) 0.038(3) Uani 1 1 d .
H3A H 0.1252 0.3122 0.1452 0.045 Uiso 1 1 calc R
H3B H 0.0688 0.2576 0.0991 0.045 Uiso 1 1 calc R
C11 C 0.2573(9) 0.2315(9) 0.0729(4) 0.033(2) Uani 1 1 d .
C4 C 0.2360(9) 0.2995(9) 0.1025(4) 0.036(3) Uani 1 1 d .
C5 C 0.3168(10) 0.4130(10) 0.1070(5) 0.042(3) Uani 1 1 d .
H5 H 0.3012 0.4590 0.1258 0.051 Uiso 1 1 calc R
C8 C 0.4412(11) 0.3919(11) 0.0564(5) 0.050(3) Uani 1 1 d .
H8 H 0.5101 0.4237 0.0406 0.060 Uiso 1 1 calc R
C9 C 0.3632(10) 0.2766(11) 0.0507(4) 0.041(3) Uani 1 1 d .
C10 C 0.3848(13) 0.2027(14) 0.0197(6) 0.066(4) Uani 1 1 d .
H10A H 0.3251 0.1701 -0.0025 0.099 Uiso 1 1 calc R
H10B H 0.3856 0.1422 0.0366 0.099 Uiso 1 1 calc R
H10C H 0.4576 0.2481 0.0051 0.099 Uiso 1 1 calc R
C6 C 0.4217(10) 0.4621(10) 0.0845(5) 0.049(3) Uani 1 1 d .
C2 C 0.1347(10) 0.1308(10) 0.1788(4) 0.037(3) Uani 1 1 d .
H2A H 0.0912 0.1029 0.2065 0.045 Uiso 1 1 calc R
H2B H 0.2014 0.2053 0.1848 0.045 Uiso 1 1 calc R
O1W O 0.0000 0.0000 0.0000 0.068(4) Uani 1 6 d SU
C7 C 0.5074(14) 0.5888(12) 0.0884(6) 0.072(5) Uani 1 1 d .
H7A H 0.4697 0.6282 0.0997 0.108 Uiso 1 1 calc R
H7B H 0.5393 0.6187 0.0592 0.108 Uiso 1 1 calc R
H7C H 0.5678 0.6000 0.1086 0.108 Uiso 1 1 calc R

loop_
_atom_site_aniso_label
_atom_site_aniso_U_11
_atom_site_aniso_U_22
_atom_site_aniso_U_33
_atom_site_aniso_U_23
_atom_site_aniso_U_13
_atom_site_aniso_U_12
Tb1 0.0303(4) 0.0303(4) 0.0484(7) 0.000 0.000 0.0152(2)
O1 0.035(4) 0.036(4) 0.054(4) -0.007(3) 0.003(3) 0.013(3)
N4 0.031(5) 0.025(4) 0.042(5) -0.009(4) -0.002(4) 0.013(4)
C1 0.041(6) 0.038(6) 0.035(6) -0.003(5) 0.014(5) 0.026(5)
C3 0.041(6) 0.023(5) 0.044(7) -0.002(5) -0.008(5) 0.012(5)
C11 0.028(5) 0.022(5) 0.045(6) 0.002(4) -0.005(5) 0.009(4)
C4 0.030(6) 0.022(5) 0.049(7) 0.007(5) -0.008(5) 0.008(5)
C5 0.037(6) 0.027(6) 0.063(8) -0.003(5) -0.013(6) 0.016(5)
C8 0.033(6) 0.042(7) 0.058(8) 0.018(6) 0.007(6) 0.007(6)
C9 0.027(6) 0.048(7) 0.041(7) 0.009(5) 0.006(5) 0.013(5)
C10 0.049(8) 0.063(10) 0.077(11) 0.009(8) 0.021(7) 0.022(7)
C6 0.031(6) 0.028(6) 0.070(9) 0.015(6) -0.015(6) 0.000(5)
C2 0.039(6) 0.036(6) 0.028(6) -0.003(5) -0.011(5) 0.011(5)
O1W 0.065(5) 0.065(5) 0.072(7) 0.000 0.000 0.033(2)
C7 0.061(10) 0.040(8) 0.089(12) 0.020(8) 0.004(9) 0.006(7)

loop_
_atom_type_symbol
_atom_type_description
_atom_type_scat_dispersion_real
_atom_type_scat_dispersion_imag
_atom_type_scat_source
C C 0.0033 0.0016 'International Tables Vol C Tables 4.2.6.8 and 6.1.1.4'
H H 0.0000 0.0000 'International Tables Vol C Tables 4.2.6.8 and 6.1.1.4'
N N 0.0061 0.0033 'International Tables Vol C Tables 4.2.6.8 and 6.1.1.4'
O O 0.0106 0.0060 'International Tables Vol C Tables 4.2.6.8 and 6.1.1.4'
Tb Tb -0.1723 4.1537 'International Tables Vol C Tables 4.2.6.8 and 6.1.1.4'

loop_
_geom_angle_atom_site_label_1
_geom_angle_atom_site_label_2
_geom_angle_atom_site_label_3
_geom_angle
_geom_angle_site_symmetry_1
_geom_angle_site_symmetry_3
O1 Tb1 O1 115.09(17) 3 .
O1 Tb1 O1 115.09(17) 3 2
O1 Tb1 O1 115.09(17) . 2
O1 Tb1 O1W 77.0(2) 3 .
O1 Tb1 O1W 77.0(2) . .
O1 Tb1 O1W 77.0(2) 2 .
O1 Tb1 N4 144.5(3) 3 .
O1 Tb1 N4 76.3(3) . .
O1 Tb1 N4 85.7(3) 2 .
O1W Tb1 N4 137.9(2) . .
O1 Tb1 N4 76.3(3) 3 3
O1 Tb1 N4 85.7(3) . 3
O1 Tb1 N4 144.5(3) 2 3
O1W Tb1 N4 137.9(2) . 3
N4 Tb1 N4 71.0(3) . 3
O1 Tb1 N4 85.7(3) 3 2
O1 Tb1 N4 144.5(3) . 2
O1 Tb1 N4 76.3(3) 2 2
O1W Tb1 N4 137.9(2) . 2
N4 Tb1 N4 71.0(3) . 2
N4 Tb1 N4 71.0(3) 3 2
C11 O1 Tb1 141.4(7) . .
C3 N4 C1 107.8(9) . .
C3 N4 C2 112.2(8) . .
C1 N4 C2 110.5(9) . .
C3 N4 Tb1 106.9(7) . .
C1 N4 Tb1 104.9(6) . .
C2 N4 Tb1 114.0(6) . .
N4 C1 C2 115.3(9) . 2
N4 C1 H1A 108.5 . .
C2 C1 H1A 108.5 2 .
N4 C1 H1B 108.5 . .
C2 C1 H1B 108.5 2 .
H1A C1 H1B 107.5 . .
N4 C3 C4 118.1(9) . .
N4 C3 H3A 107.8 . .
C4 C3 H3A 107.8 . .
N4 C3 H3B 107.8 . .
C4 C3 H3B 107.8 . .
H3A C3 H3B 107.1 . .
O1 C11 C9 119.0(11) . .
O1 C11 C4 120.4(10) . .
C9 C11 C4 120.6(10) . .
C5 C4 C11 118.9(11) . .
C5 C4 C3 118.7(11) . .
C11 C4 C3 121.3(9) . .
C4 C5 C6 122.2(12) . .
C4 C5 H5 118.9 . .
C6 C5 H5 118.9 . .
C6 C8 C9 123.0(12) . .
C6 C8 H8 118.5 . .
C9 C8 H8 118.5 . .
C8 C9 C11 117.7(12) . .
C8 C9 C10 122.3(11) . .
C11 C9 C10 119.9(11) . .
C9 C10 H10A 109.5 . .
C9 C10 H10B 109.5 . .
H10A C10 H10B 109.5 . .
C9 C10 H10C 109.5 . .
H10A C10 H10C 109.5 . .
H10B C10 H10C 109.5 . .
C8 C6 C5 117.4(11) . .
C8 C6 C7 121.2(13) . .
C5 C6 C7 121.2(14) . .
N4 C2 C1 111.4(8) . 3
N4 C2 H2A 109.4 . .
C1 C2 H2A 109.4 3 .
N4 C2 H2B 109.4 . .
C1 C2 H2B 109.4 3 .
H2A C2 H2B 108.0 . .
Tb1 O1W Tb1 180.0 10 .
C6 C7 H7A 109.5 . .
C6 C7 H7B 109.5 . .
H7A C7 H7B 109.5 . .
C6 C7 H7C 109.5 . .
H7A C7 H7C 109.5 . .
H7B C7 H7C 109.5 . .

loop_
_geom_bond_atom_site_label_1
_geom_bond_atom_site_label_2
_geom_bond_distance
_geom_bond_site_symmetry_2
Tb1 O1 2.166(8) 3
Tb1 O1 2.166(8) .
Tb1 O1 2.166(8) 2
Tb1 O1W 2.4019(12) .
Tb1 N4 2.505(9) .
Tb1 N4 2.505(9) 3
Tb1 N4 2.505(9) 2
O1 C11 1.327(13) .
N4 C3 1.456(14) .
N4 C1 1.489(13) .
N4 C2 1.513(14) .
C1 C2 1.516(16) 2
C1 H1A 0.9700 .
C1 H1B 0.9700 .
C3 C4 1.510(17) .
C3 H3A 0.9700 .
C3 H3B 0.9700 .
C11 C9 1.402(15) .
C11 C4 1.398(17) .
C4 C5 1.367(15) .
C5 C6 1.393(19) .
C5 H5 0.9300 .
C8 C6 1.38(2) .
C8 C9 1.380(18) .
C8 H8 0.9300 .
C9 C10 1.48(2) .
C10 H10A 0.9600 .
C10 H10B 0.9600 .
C10 H10C 0.9600 .
C6 C7 1.510(18) .
C2 C1 1.516(16) 3
C2 H2A 0.9700 .
C2 H2B 0.9700 .
O1W Tb1 2.4019(12) 10
C7 H7A 0.9600 .
C7 H7B 0.9600 .
C7 H7C 0.9600 .

loop_
_geom_torsion_atom_site_label_1
_geom_torsion_atom_site_label_2
_geom_torsion_atom_site_label_3
_geom_torsion_atom_site_label_4
_geom_torsion
_geom_torsion_site_symmetry_1
_geom_torsion_site_symmetry_4
O1 Tb1 O1 C11 -164.5(11) 3 .
O1 Tb1 O1 C11 58.1(15) 2 .
O1W Tb1 O1 C11 126.8(12) . .
N4 Tb1 O1 C11 -20.3(12) . .
N4 Tb1 O1 C11 -91.9(12) 3 .
N4 Tb1 O1 C11 -43.7(15) 2 .
O1 Tb1 N4 C3 160.9(7) 3 .
O1 Tb1 N4 C3 46.8(7) . .
O1 Tb1 N4 C3 -70.3(7) 2 .
O1W Tb1 N4 C3 -5.2(8) . .
N4 Tb1 N4 C3 136.9(8) 3 .
N4 Tb1 N4 C3 -147.3(8) 2 .
O1 Tb1 N4 C1 -84.7(8) 3 .
O1 Tb1 N4 C1 161.1(7) . .
O1 Tb1 N4 C1 44.0(7) 2 .
O1W Tb1 N4 C1 109.1(6) . .
N4 Tb1 N4 C1 -108.8(6) 3 .
N4 Tb1 N4 C1 -33.0(7) 2 .
O1 Tb1 N4 C2 36.3(10) 3 .
O1 Tb1 N4 C2 -77.8(7) . .
O1 Tb1 N4 C2 165.0(7) 2 .
O1W Tb1 N4 C2 -129.9(6) . .
N4 Tb1 N4 C2 12.2(7) 3 .
N4 Tb1 N4 C2 88.0(6) 2 .
C3 N4 C1 C2 168.6(9) . 2
C2 N4 C1 C2 -68.4(12) . 2
Tb1 N4 C1 C2 54.9(10) . 2
C1 N4 C3 C4 175.8(10) . .
C2 N4 C3 C4 53.9(13) . .
Tb1 N4 C3 C4 -71.9(10) . .
Tb1 O1 C11 C9 -176.7(9) . .
Tb1 O1 C11 C4 1.7(18) . .
O1 C11 C4 C5 -173.6(10) . .
C9 C11 C4 C5 4.8(17) . .
O1 C11 C4 C3 -5.3(16) . .
C9 C11 C4 C3 173.1(10) . .
N4 C3 C4 C5 -142.0(11) . .
N4 C3 C4 C11 49.7(15) . .
C11 C4 C5 C6 -2.7(18) . .
C3 C4 C5 C6 -171.3(11) . .
C6 C8 C9 C11 3(2) . .
C6 C8 C9 C10 178.9(13) . .
O1 C11 C9 C8 173.4(11) . .
C4 C11 C9 C8 -5.1(17) . .
O1 C11 C9 C10 -2.3(18) . .
C4 C11 C9 C10 179.3(12) . .
C9 C8 C6 C5 -1.4(19) . .
C9 C8 C6 C7 -177.6(13) . .
C4 C5 C6 C8 1.0(18) . .
C4 C5 C6 C7 177.2(12) . .
C3 N4 C2 C1 -110.8(10) . 3
C1 N4 C2 C1 128.8(10) . 3
Tb1 N4 C2 C1 11.0(11) . 3
O1 Tb1 O1W Tb1 0(6) 3 10
O1 Tb1 O1W Tb1 0(23) . 10
O1 Tb1 O1W Tb1 0(11) 2 10
N4 Tb1 O1W Tb1 0(20) . 10
N4 Tb1 O1W Tb1 0(13) 3 10
N4 Tb1 O1W Tb1 0(3) 2 10
